data_7008781
loop_
_publ_author_name
'Albrecht, Markus'
'Osetska, Olga'
'Fr\"ohlich, Roland'

_publ_section_title
;
 2-[(8-Hydroxyquinolinyl)methylene]hydrazinecarboxamide: expanding the
 coordination sphere of 8-hydroxyquinoline for coordination of
 rare-earth metal(iii) ions
;
_journal_issue 23
_journal_name_full 'Dalton Transactions'
_journal_page_first 3757
_journal_paper_doi 10.1039/b507621h
_journal_year 2005
_chemical_formula_sum 'C29 H39 N8 O8 Y'
_chemical_formula_weight 716.59
_chemical_name_systematic
;
?
;
_space_group_IT_number 14
_symmetry_cell_setting monoclinic
_symmetry_space_group_name_Hall '-P 2yn'
_symmetry_space_group_name_H-M 'P 1 21/n 1'
_atom_sites_solution_hydrogens 'at N from difmap, other geom'
_atom_sites_solution_primary direct
_atom_sites_solution_secondary difmap
_audit_creation_method SHELXL-97
_cell_angle_alpha 90.00
_cell_angle_beta 106.87(1)
_cell_angle_gamma 90.00
_cell_formula_units_Z 4
_cell_length_a 16.147(1)
_cell_length_b 11.664(1)
_cell_length_c 18.932(1)
_cell_measurement_temperature 198(2)
_cell_volume 3412.2(4)
_computing_cell_refinement 'Collect (Nonius B.V., 1998)'
_computing_data_collection 'Collect (Nonius B.V., 1998)'
_computing_data_reduction 'Denzo-SMN (Otwinowski & Minor, 1997)'
_computing_molecular_graphics 'SCHAKAL (Keller, 1997)'
_computing_publication_material 'SHELXL-97 (Sheldrick, 1997)'
_computing_structure_refinement 'SHELXL-97 (Sheldrick, 1997)'
_computing_structure_solution 'SHELXS-97 (Sheldrick, 1990)'
_diffrn_ambient_temperature 198(2)
_diffrn_measured_fraction_theta_full 0.998
_diffrn_measured_fraction_theta_max 0.998
_diffrn_measurement_device_type 'Nonius KappaCCD'
_diffrn_measurement_method '\w and \f scans'
_diffrn_radiation_monochromator graphite
_diffrn_radiation_source 'rotating anode Nonius FR591'
_diffrn_radiation_type MoK\a
_diffrn_radiation_wavelength 0.71073
_diffrn_reflns_av_R_equivalents 0.0865
_diffrn_reflns_av_sigmaI/netI 0.0719
_diffrn_reflns_limit_h_max 19
_diffrn_reflns_limit_h_min -18
_diffrn_reflns_limit_k_max 13
_diffrn_reflns_limit_k_min -13
_diffrn_reflns_limit_l_max 20
_diffrn_reflns_limit_l_min -22
_diffrn_reflns_number 26738
_diffrn_reflns_theta_full 25.00
_diffrn_reflns_theta_max 25.00
_diffrn_reflns_theta_min 2.08
_exptl_absorpt_coefficient_mu 1.767
_exptl_absorpt_correction_T_max 0.9168
_exptl_absorpt_correction_T_min 0.7775
_exptl_absorpt_correction_type empirical
_exptl_absorpt_process_details 'SORTAV (Blessing, 1995 & 1997)'
_exptl_crystal_colour red
_exptl_crystal_density_diffrn 1.395
_exptl_crystal_density_method 'not measured'
_exptl_crystal_description plate
_exptl_crystal_F_000 1488
_exptl_crystal_size_max 0.15
_exptl_crystal_size_mid 0.10
_exptl_crystal_size_min 0.05
_refine_diff_density_max 1.400
_refine_diff_density_min -0.776
_refine_diff_density_rms 0.088
_refine_ls_extinction_method none
_refine_ls_goodness_of_fit_ref 1.054
_refine_ls_hydrogen_treatment mixed
_refine_ls_matrix_type full
_refine_ls_number_parameters 418
_refine_ls_number_reflns 5998
_refine_ls_number_restraints 3
_refine_ls_restrained_S_all 1.055
_refine_ls_R_factor_all 0.0957
_refine_ls_R_factor_gt 0.0582
_refine_ls_shift/su_max 0.000
_refine_ls_shift/su_mean 0.000
_refine_ls_structure_factor_coef Fsqd
_refine_ls_weighting_details 'calc w=1/[\s^2^(Fo^2^)+(0.0675P)^2^+7.8766P] where P=(Fo^2^+2Fc^2^)/3'
_refine_ls_weighting_scheme calc
_refine_ls_wR_factor_gt 0.1363
_refine_ls_wR_factor_ref 0.1531
_reflns_number_gt 4325
_reflns_number_total 5998
_reflns_threshold_expression >2sigma(I)
_cod_data_source_file b507621h.txt
_cod_data_source_block fro3203
_cod_original_sg_symbol_H-M P21/n
_cod_database_code 7008781

loop_
_symmetry_equiv_pos_as_xyz
'x, y, z'
'-x+1/2, y+1/2, -z+1/2'
'-x, -y, -z'
'x-1/2, -y-1/2, z-1/2'

loop_
_atom_site_label
_atom_site_type_symbol
_atom_site_fract_x
_atom_site_fract_y
_atom_site_fract_z
_atom_site_U_iso_or_equiv
_atom_site_adp_type
_atom_site_occupancy
_atom_site_symmetry_multiplicity
_atom_site_calc_flag
_atom_site_refinement_flags
_atom_site_disorder_assembly
_atom_site_disorder_group
Y Y 0.16882(3) 0.18446(4) 0.07327(2) 0.02399(16) Uani 1 1 d . . .
N11 N 0.3010(3) 0.0830(3) 0.0731(2) 0.0274(9) Uani 1 1 d . . .
C12 C 0.2980(3) 0.0156(4) 0.0141(3) 0.0296(11) Uani 1 1 d . . .
C13 C 0.2172(3) 0.0130(4) -0.0421(3) 0.0310(12) Uani 1 1 d . . .
O13 O 0.1521(2) 0.0724(3) -0.03185(17) 0.0303(8) Uani 1 1 d . . .
C14 C 0.2130(4) -0.0531(5) -0.1033(3) 0.0433(14) Uani 1 1 d . . .
H14 H 0.1607 -0.0558 -0.1426 0.052 Uiso 1 1 calc R . .
C15 C 0.2851(4) -0.1165(6) -0.1085(4) 0.0553(17) Uani 1 1 d . . .
H15 H 0.2795 -0.1624 -0.1510 0.066 Uiso 1 1 calc R . .
C16 C 0.3626(4) -0.1149(6) -0.0550(4) 0.0538(17) Uani 1 1 d . . .
H16 H 0.4102 -0.1582 -0.0605 0.065 Uiso 1 1 calc R . .
C17 C 0.3709(3) -0.0477(5) 0.0088(3) 0.0396(13) Uani 1 1 d . . .
C18 C 0.4467(4) -0.0357(5) 0.0679(3) 0.0471(15) Uani 1 1 d . . .
H18 H 0.4971 -0.0769 0.0671 0.056 Uiso 1 1 calc R . .
C19 C 0.4493(3) 0.0336(5) 0.1262(3) 0.0428(14) Uani 1 1 d . . .
H19 H 0.5011 0.0415 0.1655 0.051 Uiso 1 1 calc R . .
C20 C 0.3742(3) 0.0934(4) 0.1274(3) 0.0306(12) Uani 1 1 d . . .
C21 C 0.3698(3) 0.1673(4) 0.1881(3) 0.0320(12) Uani 1 1 d . . .
H21 H 0.4190 0.1815 0.2291 0.038 Uiso 1 1 calc R . .
N22 N 0.2955(3) 0.2124(3) 0.1834(2) 0.0279(9) Uani 1 1 d . . .
N23 N 0.2876(3) 0.2815(4) 0.2390(2) 0.0348(10) Uani 1 1 d . . .
C24 C 0.2052(3) 0.3167(5) 0.2241(3) 0.0331(12) Uani 1 1 d . . .
N25 N 0.1897(4) 0.3905(5) 0.2737(3) 0.0523(15) Uani 1 1 d . . .
H25A H 0.229(4) 0.410(5) 0.306(3) 0.046(19) Uiso 1 1 d . . .
H25B H 0.135(4) 0.411(5) 0.271(3) 0.048(18) Uiso 1 1 d . . .
O26 O 0.1430(2) 0.2868(3) 0.16930(18) 0.0334(8) Uani 1 1 d . . .
N31 N 0.0576(2) 0.3054(3) -0.0087(2) 0.0268(9) Uani 1 1 d . . .
C32 C 0.0857(3) 0.3974(4) -0.0384(3) 0.0300(12) Uani 1 1 d . . .
C33 C 0.1775(3) 0.4141(4) -0.0160(3) 0.0323(12) Uani 1 1 d . . .
O33 O 0.2262(2) 0.3378(3) 0.02988(18) 0.0327(8) Uani 1 1 d . . .
C34 C 0.2083(4) 0.5087(5) -0.0435(3) 0.0427(14) Uani 1 1 d . . .
H34 H 0.2688 0.5232 -0.0298 0.051 Uiso 1 1 calc R . .
C35 C 0.1506(4) 0.5852(5) -0.0924(3) 0.0484(15) Uani 1 1 d . . .
H35 H 0.1740 0.6495 -0.1109 0.058 Uiso 1 1 calc R . .
C36 C 0.0638(4) 0.5701(5) -0.1137(3) 0.0460(15) Uani 1 1 d . . .
H36 H 0.0270 0.6234 -0.1460 0.055 Uiso 1 1 calc R . .
C37 C 0.0283(4) 0.4735(4) -0.0871(3) 0.0354(13) Uani 1 1 d . . .
C38 C -0.0603(4) 0.4481(5) -0.1039(3) 0.0408(14) Uani 1 1 d . . .
H38 H -0.1011 0.4969 -0.1364 0.049 Uiso 1 1 calc R . .
C39 C -0.0890(3) 0.3545(5) -0.0742(3) 0.0363(13) Uani 1 1 d . . .
H39 H -0.1490 0.3371 -0.0864 0.044 Uiso 1 1 calc R . .
C40 C -0.0272(3) 0.2848(4) -0.0251(3) 0.0268(11) Uani 1 1 d . . .
C41 C -0.0502(3) 0.1839(4) 0.0114(3) 0.0286(11) Uani 1 1 d . . .
H41 H -0.1086 0.1610 0.0038 0.034 Uiso 1 1 calc R . .
N42 N 0.0132(2) 0.1287(3) 0.0543(2) 0.0251(9) Uani 1 1 d . . .
N43 N -0.0018(3) 0.0348(4) 0.0910(2) 0.0267(9) Uani 1 1 d . . .
H43 H -0.053(4) 0.005(6) 0.078(3) 0.07(2) Uiso 1 1 d . . .
C44 C 0.0718(3) -0.0199(4) 0.1313(2) 0.0261(11) Uani 1 1 d . . .
N45 N 0.0603(4) -0.1133(4) 0.1676(3) 0.0363(11) Uani 1 1 d . . .
H45A H 0.009(4) -0.124(4) 0.173(3) 0.027(14) Uiso 1 1 d . . .
H45B H 0.101(5) -0.145(6) 0.197(4) 0.06(2) Uiso 1 1 d . . .
O46 O 0.1453(2) 0.0160(3) 0.13303(17) 0.0291(8) Uani 1 1 d . . .
O51 O 0.3927(3) 0.3449(4) 0.0336(2) 0.0611(12) Uani 1 1 d . . .
H51 H 0.3422 0.3494 0.0372 0.092 Uiso 1 1 calc R . .
C52 C 0.3909(5) 0.2901(6) -0.0327(4) 0.0662(19) Uani 1 1 d . . .
H52A H 0.4466 0.3009 -0.0427 0.099 Uiso 1 1 calc R . .
H52B H 0.3446 0.3232 -0.0732 0.099 Uiso 1 1 calc R . .
H52C H 0.3801 0.2081 -0.0287 0.099 Uiso 1 1 calc R . .
O53 O -0.0755(3) -0.2004(7) 0.2166(3) 0.101(2) Uani 1 1 d . . .
H53 H -0.0648 -0.1946 0.2626 0.151 Uiso 1 1 calc R . .
C54 C -0.1508(5) -0.2589(9) 0.1888(4) 0.090(3) Uani 1 1 d . . .
H54A H -0.1908 -0.2400 0.2173 0.135 Uiso 1 1 calc R . .
H54B H -0.1391 -0.3414 0.1921 0.135 Uiso 1 1 calc R . .
H54C H -0.1768 -0.2373 0.1371 0.135 Uiso 1 1 calc R . .
O55 O 0.4559(3) -0.3316(5) -0.1368(3) 0.0677(13) Uani 1 1 d . . .
H55 H 0.5083 -0.3421 -0.1139 0.101 Uiso 1 1 calc R . .
C56 C 0.4050(5) -0.4148(8) -0.1147(5) 0.094(3) Uani 1 1 d . . .
H56A H 0.4412 -0.4806 -0.0932 0.140 Uiso 1 1 calc R . .
H56B H 0.3583 -0.4399 -0.1577 0.140 Uiso 1 1 calc R . .
H56C H 0.3801 -0.3815 -0.0780 0.140 Uiso 1 1 calc R . .
O61 O 0.5014(7) 0.7195(10) 0.1901(6) 0.191(4) Uiso 1 1 d D . .
C62 C 0.5864(8) 0.7352(11) 0.2285(7) 0.140(4) Uiso 1 1 d D . .
H62A H 0.5883 0.7321 0.2812 0.169 Uiso 1 1 calc R . .
H62B H 0.6164 0.6653 0.2192 0.169 Uiso 1 1 calc R . .
C63 C 0.6380(11) 0.8220(16) 0.2234(10) 0.245(10) Uiso 1 1 d D . .
H63A H 0.6348 0.8343 0.1715 0.368 Uiso 1 1 calc R . .
H63B H 0.6977 0.8038 0.2515 0.368 Uiso 1 1 calc R . .
H63C H 0.6193 0.8917 0.2434 0.368 Uiso 1 1 calc R . .
C64 C 0.4457(13) 0.6304(15) 0.1830(11) 0.267(10) Uiso 1 1 d D . .
H64A H 0.4784 0.5625 0.1747 0.321 Uiso 1 1 calc R . .
H64B H 0.4380 0.6203 0.2326 0.321 Uiso 1 1 calc R . .
C65 C 0.3670(11) 0.6181(15) 0.1363(10) 0.214(7) Uiso 1 1 d D . .
H65A H 0.3397 0.6935 0.1246 0.322 Uiso 1 1 calc R . .
H65B H 0.3319 0.5700 0.1589 0.322 Uiso 1 1 calc R . .
H65C H 0.3713 0.5817 0.0908 0.322 Uiso 1 1 calc R . .

loop_
_atom_site_aniso_label
_atom_site_aniso_U_11
_atom_site_aniso_U_22
_atom_site_aniso_U_33
_atom_site_aniso_U_23
_atom_site_aniso_U_13
_atom_site_aniso_U_12
Y 0.0210(3) 0.0221(3) 0.0266(2) -0.0006(2) 0.00339(17) 0.0010(2)
N11 0.027(2) 0.022(2) 0.033(2) -0.0010(18) 0.0089(18) 0.0016(18)
C12 0.023(3) 0.028(3) 0.039(3) -0.003(2) 0.013(2) -0.001(2)
C13 0.028(3) 0.030(3) 0.038(3) -0.006(2) 0.014(2) -0.006(2)
O13 0.0238(18) 0.033(2) 0.0325(18) -0.0062(15) 0.0058(14) -0.0004(16)
C14 0.035(3) 0.052(4) 0.044(3) -0.018(3) 0.013(3) -0.004(3)
C15 0.055(4) 0.059(4) 0.060(4) -0.030(3) 0.029(3) -0.004(3)
C16 0.040(4) 0.057(4) 0.069(4) -0.023(3) 0.024(3) 0.006(3)
C17 0.032(3) 0.037(3) 0.053(3) -0.009(3) 0.018(3) 0.001(3)
C18 0.026(3) 0.047(4) 0.069(4) -0.009(3) 0.015(3) 0.012(3)
C19 0.025(3) 0.046(4) 0.053(3) -0.002(3) 0.004(2) 0.004(3)
C20 0.020(3) 0.031(3) 0.039(3) 0.003(2) 0.006(2) 0.000(2)
C21 0.023(3) 0.031(3) 0.035(3) -0.003(2) -0.001(2) 0.002(2)
N22 0.026(2) 0.026(2) 0.031(2) -0.0027(17) 0.0068(18) 0.0001(18)
N23 0.033(3) 0.033(3) 0.034(2) -0.0079(19) 0.0020(19) 0.004(2)
C24 0.037(3) 0.030(3) 0.029(3) -0.004(2) 0.005(2) 0.004(3)
N25 0.041(3) 0.062(4) 0.046(3) -0.025(3) 0.000(3) 0.010(3)
O26 0.0271(19) 0.037(2) 0.0325(19) -0.0087(15) 0.0029(15) 0.0051(16)
N31 0.027(2) 0.024(2) 0.027(2) 0.0034(17) 0.0045(17) 0.0034(18)
C32 0.037(3) 0.024(3) 0.030(3) 0.001(2) 0.011(2) 0.003(2)
C33 0.034(3) 0.027(3) 0.037(3) 0.002(2) 0.012(2) 0.001(2)
O33 0.0257(19) 0.030(2) 0.0401(19) 0.0079(16) 0.0065(15) -0.0017(15)
C34 0.042(3) 0.039(3) 0.050(3) 0.006(3) 0.019(3) -0.001(3)
C35 0.059(4) 0.036(4) 0.054(4) 0.013(3) 0.022(3) 0.002(3)
C36 0.054(4) 0.036(4) 0.048(3) 0.017(3) 0.016(3) 0.009(3)
C37 0.042(3) 0.029(3) 0.036(3) 0.003(2) 0.012(2) 0.010(3)
C38 0.045(4) 0.039(3) 0.034(3) 0.004(2) 0.003(2) 0.015(3)
C39 0.030(3) 0.034(3) 0.040(3) 0.003(2) 0.003(2) 0.007(2)
C40 0.026(3) 0.021(3) 0.031(3) -0.001(2) 0.004(2) 0.004(2)
C41 0.020(2) 0.027(3) 0.036(3) -0.006(2) 0.003(2) -0.002(2)
N42 0.023(2) 0.023(2) 0.026(2) 0.0007(17) 0.0038(17) 0.0024(18)
N43 0.022(2) 0.023(2) 0.032(2) 0.0027(18) 0.0033(18) -0.0029(19)
C44 0.025(3) 0.024(3) 0.027(2) -0.003(2) 0.004(2) -0.002(2)
N45 0.027(3) 0.037(3) 0.041(3) 0.011(2) 0.004(2) -0.003(2)
O46 0.0224(18) 0.0276(19) 0.0343(18) 0.0071(15) 0.0035(14) 0.0026(15)
O51 0.038(2) 0.084(4) 0.063(3) 0.007(2) 0.018(2) -0.001(2)
C52 0.062(5) 0.071(5) 0.073(5) 0.002(4) 0.031(4) 0.005(4)
O53 0.066(3) 0.186(7) 0.051(3) 0.000(4) 0.018(3) -0.055(4)
C54 0.072(5) 0.128(8) 0.074(5) -0.023(5) 0.026(4) -0.042(6)
O55 0.052(3) 0.086(4) 0.064(3) 0.014(3) 0.015(2) -0.001(3)
C56 0.073(6) 0.091(7) 0.114(7) 0.015(5) 0.022(5) -0.024(5)

loop_
_atom_type_symbol
_atom_type_description
_atom_type_scat_dispersion_real
_atom_type_scat_dispersion_imag
_atom_type_scat_source
C C 0.0033 0.0016 'International Tables Vol C Tables 4.2.6.8 and 6.1.1.4'
H H 0.0000 0.0000 'International Tables Vol C Tables 4.2.6.8 and 6.1.1.4'
N N 0.0061 0.0033 'International Tables Vol C Tables 4.2.6.8 and 6.1.1.4'
O O 0.0106 0.0060 'International Tables Vol C Tables 4.2.6.8 and 6.1.1.4'
Y Y -2.7962 3.5667 'International Tables Vol C Tables 4.2.6.8 and 6.1.1.4'

loop_
_geom_angle_atom_site_label_1
_geom_angle_atom_site_label_2
_geom_angle_atom_site_label_3
_geom_angle
_geom_angle_site_symmetry_1
_geom_angle_site_symmetry_3
_geom_angle_publ_flag
O33 Y O26 93.65(13) . . ?
O33 Y O13 95.21(12) . . ?
O26 Y O13 163.46(12) . . ?
O33 Y O46 165.90(11) . . ?
O26 Y O46 87.82(12) . . ?
O13 Y O46 86.98(12) . . ?
O33 Y N11 86.13(13) . . ?
O26 Y N11 127.49(12) . . ?
O13 Y N11 67.15(12) . . ?
O46 Y N11 81.89(12) . . ?
O33 Y N31 67.62(12) . . ?
O26 Y N31 86.25(12) . . ?
O13 Y N31 84.26(12) . . ?
O46 Y N31 126.48(12) . . ?
N11 Y N31 139.32(13) . . ?
O33 Y N22 82.96(12) . . ?
O26 Y N22 64.17(12) . . ?
O13 Y N22 130.85(12) . . ?
O46 Y N22 85.08(12) . . ?
N11 Y N22 63.72(13) . . ?
N31 Y N22 136.89(13) . . ?
O33 Y N42 130.22(12) . . ?
O26 Y N42 81.12(12) . . ?
O13 Y N42 82.49(12) . . ?
O46 Y N42 63.86(12) . . ?
N11 Y N42 135.32(13) . . ?
N31 Y N42 62.66(13) . . ?
N22 Y N42 134.33(12) . . ?
C20 N11 C12 120.2(4) . . ?
C20 N11 Y 122.4(3) . . ?
C12 N11 Y 117.4(3) . . ?
N11 C12 C17 121.9(4) . . ?
N11 C12 C13 115.8(4) . . ?
C17 C12 C13 122.3(5) . . ?
O13 C13 C14 124.8(5) . . ?
O13 C13 C12 118.3(4) . . ?
C14 C13 C12 116.8(5) . . ?
C13 O13 Y 121.4(3) . . ?
C13 C14 C15 120.9(5) . . ?
C16 C15 C14 122.8(5) . . ?
C15 C16 C17 118.8(5) . . ?
C18 C17 C16 125.5(5) . . ?
C18 C17 C12 116.1(5) . . ?
C16 C17 C12 118.3(5) . . ?
C19 C18 C17 121.4(5) . . ?
C18 C19 C20 119.1(5) . . ?
N11 C20 C19 121.3(5) . . ?
N11 C20 C21 115.4(4) . . ?
C19 C20 C21 123.3(5) . . ?
N22 C21 C20 116.4(4) . . ?
C21 N22 N23 118.8(4) . . ?
C21 N22 Y 121.9(3) . . ?
N23 N22 Y 119.2(3) . . ?
C24 N23 N22 109.2(4) . . ?
O26 C24 N23 126.1(5) . . ?
O26 C24 N25 118.9(5) . . ?
N23 C24 N25 114.9(5) . . ?
C24 O26 Y 120.4(3) . . ?
C40 N31 C32 119.5(4) . . ?
C40 N31 Y 123.9(3) . . ?
C32 N31 Y 116.7(3) . . ?
N31 C32 C37 122.4(5) . . ?
N31 C32 C33 115.4(4) . . ?
C37 C32 C33 122.2(5) . . ?
O33 C33 C34 125.2(5) . . ?
O33 C33 C32 117.8(4) . . ?
C34 C33 C32 117.0(5) . . ?
C33 O33 Y 122.5(3) . . ?
C33 C34 C35 120.7(5) . . ?
C36 C35 C34 122.6(5) . . ?
C35 C36 C37 119.2(5) . . ?
C38 C37 C32 116.5(5) . . ?
C38 C37 C36 125.2(5) . . ?
C32 C37 C36 118.3(5) . . ?
C39 C38 C37 121.3(5) . . ?
C38 C39 C40 118.2(5) . . ?
N31 C40 C39 122.2(5) . . ?
N31 C40 C41 114.7(4) . . ?
C39 C40 C41 123.1(5) . . ?
N42 C41 C40 115.9(4) . . ?
C41 N42 N43 120.1(4) . . ?
C41 N42 Y 122.8(3) . . ?
N43 N42 Y 117.0(3) . . ?
N42 N43 C44 114.1(4) . . ?
O46 C44 N45 122.3(5) . . ?
O46 C44 N43 121.5(4) . . ?
N45 C44 N43 116.3(5) . . ?
C44 O46 Y 123.4(3) . . ?
C64 O61 C62 133.7(15) . . ?
C63 C62 O61 128.0(13) . . ?
C65 C64 O61 128.9(15) . . ?

loop_
_geom_bond_atom_site_label_1
_geom_bond_atom_site_label_2
_geom_bond_distance
_geom_bond_site_symmetry_2
_geom_bond_publ_flag
Y O33 2.274(3) . ?
Y O26 2.311(3) . ?
Y O13 2.330(3) . ?
Y O46 2.353(3) . ?
Y N11 2.442(4) . ?
Y N31 2.451(4) . ?
Y N22 2.483(4) . ?
Y N42 2.518(4) . ?
N11 C20 1.328(6) . ?
N11 C12 1.355(6) . ?
C12 C17 1.418(7) . ?
C12 C13 1.425(7) . ?
C13 O13 1.320(6) . ?
C13 C14 1.376(7) . ?
C14 C15 1.406(8) . ?
C15 C16 1.362(9) . ?
C16 C17 1.412(8) . ?
C17 C18 1.405(8) . ?
C18 C19 1.358(8) . ?
C19 C20 1.405(7) . ?
C20 C21 1.455(7) . ?
C21 N22 1.289(6) . ?
N22 N23 1.361(6) . ?
N23 C24 1.343(6) . ?
C24 O26 1.266(6) . ?
C24 N25 1.349(7) . ?
N31 C40 1.335(6) . ?
N31 C32 1.350(6) . ?
C32 C37 1.414(7) . ?
C32 C33 1.433(7) . ?
C33 O33 1.330(6) . ?
C33 C34 1.373(7) . ?
C34 C35 1.421(8) . ?
C35 C36 1.353(8) . ?
C36 C37 1.420(8) . ?
C37 C38 1.405(8) . ?
C38 C39 1.369(8) . ?
C39 C40 1.408(7) . ?
C40 C41 1.466(7) . ?
C41 N42 1.280(6) . ?
N42 N43 1.356(6) . ?
N43 C44 1.368(6) . ?
C44 O46 1.251(6) . ?
C44 N45 1.329(7) . ?
O51 C52 1.401(8) . ?
O53 C54 1.360(8) . ?
O55 C56 1.411(8) . ?
O61 C64 1.354(12) . ?
O61 C62 1.366(11) . ?
C62 C63 1.332(15) . ?
C64 C65 1.329(15) . ?

loop_
_geom_torsion_atom_site_label_1
_geom_torsion_atom_site_label_2
_geom_torsion_atom_site_label_3
_geom_torsion_atom_site_label_4
_geom_torsion
_geom_torsion_site_symmetry_1
_geom_torsion_site_symmetry_2
_geom_torsion_site_symmetry_3
_geom_torsion_site_symmetry_4
_geom_torsion_publ_flag
O33 Y N11 C20 81.8(4) . . . . ?
O26 Y N11 C20 -9.8(4) . . . . ?
O13 Y N11 C20 179.1(4) . . . . ?
O46 Y N11 C20 -90.7(4) . . . . ?
N31 Y N11 C20 130.2(4) . . . . ?
N22 Y N11 C20 -2.2(3) . . . . ?
N42 Y N11 C20 -129.8(4) . . . . ?
O33 Y N11 C12 -97.2(3) . . . . ?
O26 Y N11 C12 171.2(3) . . . . ?
O13 Y N11 C12 0.1(3) . . . . ?
O46 Y N11 C12 90.3(3) . . . . ?
N31 Y N11 C12 -48.8(4) . . . . ?
N22 Y N11 C12 178.8(4) . . . . ?
N42 Y N11 C12 51.2(4) . . . . ?
C20 N11 C12 C17 1.5(7) . . . . ?
Y N11 C12 C17 -179.5(4) . . . . ?
C20 N11 C12 C13 -178.2(4) . . . . ?
Y N11 C12 C13 0.8(6) . . . . ?
N11 C12 C13 O13 -1.9(7) . . . . ?
C17 C12 C13 O13 178.4(5) . . . . ?
N11 C12 C13 C14 178.7(5) . . . . ?
C17 C12 C13 C14 -1.0(8) . . . . ?
C14 C13 O13 Y -178.5(4) . . . . ?
C12 C13 O13 Y 2.2(6) . . . . ?
O33 Y O13 C13 82.3(3) . . . . ?
O26 Y O13 C13 -155.5(4) . . . . ?
O46 Y O13 C13 -83.7(3) . . . . ?
N11 Y O13 C13 -1.2(3) . . . . ?
N31 Y O13 C13 149.2(4) . . . . ?
N22 Y O13 C13 -2.8(4) . . . . ?
N42 Y O13 C13 -147.7(4) . . . . ?
O13 C13 C14 C15 -177.9(5) . . . . ?
C12 C13 C14 C15 1.4(8) . . . . ?
C13 C14 C15 C16 -1.3(10) . . . . ?
C14 C15 C16 C17 0.7(10) . . . . ?
C15 C16 C17 C18 -178.8(6) . . . . ?
C15 C16 C17 C12 -0.3(9) . . . . ?
N11 C12 C17 C18 -0.6(8) . . . . ?
C13 C12 C17 C18 179.1(5) . . . . ?
N11 C12 C17 C16 -179.2(5) . . . . ?
C13 C12 C17 C16 0.4(8) . . . . ?
C16 C17 C18 C19 178.1(6) . . . . ?
C12 C17 C18 C19 -0.5(9) . . . . ?
C17 C18 C19 C20 0.6(9) . . . . ?
C12 N11 C20 C19 -1.4(7) . . . . ?
Y N11 C20 C19 179.7(4) . . . . ?
C12 N11 C20 C21 -179.6(4) . . . . ?
Y N11 C20 C21 1.5(6) . . . . ?
C18 C19 C20 N11 0.3(8) . . . . ?
C18 C19 C20 C21 178.3(5) . . . . ?
N11 C20 C21 N22 1.4(7) . . . . ?
C19 C20 C21 N22 -176.8(5) . . . . ?
C20 C21 N22 N23 179.5(4) . . . . ?
C20 C21 N22 Y -3.6(6) . . . . ?
O33 Y N22 C21 -86.1(4) . . . . ?
O26 Y N22 C21 176.4(4) . . . . ?
O13 Y N22 C21 4.7(5) . . . . ?
O46 Y N22 C21 86.4(4) . . . . ?
N11 Y N22 C21 3.1(4) . . . . ?
N31 Y N22 C21 -132.2(4) . . . . ?
N42 Y N22 C21 131.8(4) . . . . ?
O33 Y N22 N23 90.9(3) . . . . ?
O26 Y N22 N23 -6.6(3) . . . . ?
O13 Y N22 N23 -178.3(3) . . . . ?
O46 Y N22 N23 -96.6(3) . . . . ?
N11 Y N22 N23 -180.0(4) . . . . ?
N31 Y N22 N23 44.8(4) . . . . ?
N42 Y N22 N23 -51.2(4) . . . . ?
C21 N22 N23 C24 -178.4(5) . . . . ?
Y N22 N23 C24 4.5(5) . . . . ?
N22 N23 C24 O26 3.3(7) . . . . ?
N22 N23 C24 N25 -177.0(5) . . . . ?
N23 C24 O26 Y -10.2(7) . . . . ?
N25 C24 O26 Y 170.2(4) . . . . ?
O33 Y O26 C24 -72.2(4) . . . . ?
O13 Y O26 C24 165.4(4) . . . . ?
O46 Y O26 C24 93.7(4) . . . . ?
N11 Y O26 C24 15.7(4) . . . . ?
N31 Y O26 C24 -139.5(4) . . . . ?
N22 Y O26 C24 8.1(4) . . . . ?
N42 Y O26 C24 157.6(4) . . . . ?
O33 Y N31 C40 -178.9(4) . . . . ?
O26 Y N31 C40 -83.4(4) . . . . ?
O13 Y N31 C40 83.0(4) . . . . ?
O46 Y N31 C40 1.1(4) . . . . ?
N11 Y N31 C40 127.3(4) . . . . ?
N22 Y N31 C40 -128.3(4) . . . . ?
N42 Y N31 C40 -1.5(3) . . . . ?
O33 Y N31 C32 1.3(3) . . . . ?
O26 Y N31 C32 96.8(3) . . . . ?
O13 Y N31 C32 -96.8(3) . . . . ?
O46 Y N31 C32 -178.7(3) . . . . ?
N11 Y N31 C32 -52.5(4) . . . . ?
N22 Y N31 C32 51.9(4) . . . . ?
N42 Y N31 C32 178.7(4) . . . . ?
C40 N31 C32 C37 -0.4(7) . . . . ?
Y N31 C32 C37 179.4(4) . . . . ?
C40 N31 C32 C33 178.4(4) . . . . ?
Y N31 C32 C33 -1.8(5) . . . . ?
N31 C32 C33 O33 1.3(7) . . . . ?
C37 C32 C33 O33 -179.9(4) . . . . ?
N31 C32 C33 C34 -178.2(4) . . . . ?
C37 C32 C33 C34 0.6(7) . . . . ?
C34 C33 O33 Y 179.4(4) . . . . ?
C32 C33 O33 Y -0.1(6) . . . . ?
O26 Y O33 C33 -85.0(4) . . . . ?
O13 Y O33 C33 81.0(4) . . . . ?
O46 Y O33 C33 179.4(4) . . . . ?
N11 Y O33 C33 147.6(4) . . . . ?
N31 Y O33 C33 -0.6(3) . . . . ?
N22 Y O33 C33 -148.4(4) . . . . ?
N42 Y O33 C33 -3.6(4) . . . . ?
O33 C33 C34 C35 180.0(5) . . . . ?
C32 C33 C34 C35 -0.5(8) . . . . ?
C33 C34 C35 C36 0.6(9) . . . . ?
C34 C35 C36 C37 -0.7(9) . . . . ?
N31 C32 C37 C38 -0.5(7) . . . . ?
C33 C32 C37 C38 -179.2(5) . . . . ?
N31 C32 C37 C36 178.0(5) . . . . ?
C33 C32 C37 C36 -0.7(7) . . . . ?
C35 C36 C37 C38 179.1(5) . . . . ?
C35 C36 C37 C32 0.8(8) . . . . ?
C32 C37 C38 C39 0.1(8) . . . . ?
C36 C37 C38 C39 -178.3(5) . . . . ?
C37 C38 C39 C40 1.1(8) . . . . ?
C32 N31 C40 C39 1.7(7) . . . . ?
Y N31 C40 C39 -178.1(4) . . . . ?
C32 N31 C40 C41 -178.8(4) . . . . ?
Y N31 C40 C41 1.4(6) . . . . ?
C38 C39 C40 N31 -2.0(8) . . . . ?
C38 C39 C40 C41 178.5(5) . . . . ?
N31 C40 C41 N42 0.1(6) . . . . ?
C39 C40 C41 N42 179.6(5) . . . . ?
C40 C41 N42 N43 179.4(4) . . . . ?
C40 C41 N42 Y -1.5(6) . . . . ?
O33 Y N42 C41 4.7(4) . . . . ?
O26 Y N42 C41 91.9(4) . . . . ?
O13 Y N42 C41 -85.8(4) . . . . ?
O46 Y N42 C41 -176.2(4) . . . . ?
N11 Y N42 C41 -132.2(4) . . . . ?
N31 Y N42 C41 1.6(3) . . . . ?
N22 Y N42 C41 131.6(3) . . . . ?
O33 Y N42 N43 -176.2(3) . . . . ?
O26 Y N42 N43 -88.9(3) . . . . ?
O13 Y N42 N43 93.3(3) . . . . ?
O46 Y N42 N43 3.0(3) . . . . ?
N11 Y N42 N43 47.0(4) . . . . ?
N31 Y N42 N43 -179.3(3) . . . . ?
N22 Y N42 N43 -49.2(4) . . . . ?
C41 N42 N43 C44 176.3(4) . . . . ?
Y N42 N43 C44 -2.9(5) . . . . ?
N42 N43 C44 O46 0.3(6) . . . . ?
N42 N43 C44 N45 -179.3(4) . . . . ?
N45 C44 O46 Y -177.6(3) . . . . ?
N43 C44 O46 Y 2.9(6) . . . . ?
O33 Y O46 C44 174.4(5) . . . . ?
O26 Y O46 C44 78.1(4) . . . . ?
O13 Y O46 C44 -86.2(3) . . . . ?
N11 Y O46 C44 -153.5(4) . . . . ?
N31 Y O46 C44 -5.6(4) . . . . ?
N22 Y O46 C44 142.4(4) . . . . ?
N42 Y O46 C44 -3.1(3) . . . . ?
C64 O61 C62 C63 170(2) . . . . ?
C62 O61 C64 C65 -169.8(19) . . . . ?
